data_4332272
loop_
_publ_author_name
'Goslinski, Tomasz'
'Zhong, Chang'
'Fuchter, Matthew J.'
'Stern, Charlotte L.'
'White, Andrew J. P.'
'Barrett, Anthony G. M.'
'Hoffman, Brian M.'

_publ_section_title
;
 Porphyrazines as Molecular Scaffolds:&#x00A0; Flexible Syntheses of Novel
 Multimetallic Complexes
;
_journal_issue 9
_journal_name_full 'Inorganic Chemistry'
_journal_page_first 3686
_journal_page_last 3694
_journal_paper_doi 10.1021/ic060176n
_journal_volume 45
_journal_year 2006
_chemical_formula_sum 'C120 H144 Cu2 N24 O10 Zn2'
_chemical_formula_weight 2340.41
_chemical_name_systematic
; 
 ? 
;
_space_group_IT_number 114
_symmetry_cell_setting tetragonal
_symmetry_space_group_name_Hall 'P -4 2n'
_symmetry_space_group_name_H-M 'P -4 21 c'
_atom_sites_solution_hydrogens geom
_atom_sites_solution_primary direct
_atom_sites_solution_secondary difmap
_audit_creation_method SHELXL-97
_cell_angle_alpha 90.00
_cell_angle_beta 90.00
_cell_angle_gamma 90.00
_cell_formula_units_Z 4
_cell_length_a 17.2570(17)
_cell_length_b 17.2570(17)
_cell_length_c 39.409(4)
_cell_measurement_temperature 173(2)
_cell_measurement_theta_max 70.9794
_cell_measurement_theta_min 2.7870
_cell_volume 11736(2)
_computing_cell_refinement 'CrysAlis RED, Oxford Diffraction Ltd'
_computing_data_collection 'CrysAlis CCD, Oxford Diffraction Ltd'
_computing_data_reduction 'CrysAlis RED, Oxford Diffraction Ltd'
_computing_molecular_graphics 'Bruker SHELXTL'
_computing_publication_material 'Bruker SHELXTL'
_computing_structure_refinement 'SHELXL-97 (Sheldrick, 1997)'
_computing_structure_solution 'SHELXS-97 (Sheldrick, 1990)'
_diffrn_ambient_temperature 173(2)
_diffrn_detector_area_resol_mean 8.2556
_diffrn_measured_fraction_theta_full 0.992
_diffrn_measured_fraction_theta_max 0.992
_diffrn_measurement_device_type 'OD Xcalibur PX Ultra'
_diffrn_measurement_method \w
_diffrn_radiation_monochromator graphite
_diffrn_radiation_source 'Enhance Ultra (Cu) X-ray Source'
_diffrn_radiation_type CuK\a
_diffrn_radiation_wavelength 1.54248
_diffrn_reflns_av_R_equivalents 0.1721
_diffrn_reflns_av_sigmaI/netI 0.0551
_diffrn_reflns_limit_h_max 21
_diffrn_reflns_limit_h_min -19
_diffrn_reflns_limit_k_max 21
_diffrn_reflns_limit_k_min -19
_diffrn_reflns_limit_l_max 48
_diffrn_reflns_limit_l_min -47
_diffrn_reflns_number 113106
_diffrn_reflns_theta_full 71.55
_diffrn_reflns_theta_max 71.55
_diffrn_reflns_theta_min 2.80
_exptl_absorpt_coefficient_mu 1.418
_exptl_absorpt_correction_T_max 0.87571
_exptl_absorpt_correction_T_min 0.77624
_exptl_absorpt_correction_type 'numeric analytical'
_exptl_crystal_colour 'V. dark blue'
_exptl_crystal_density_diffrn 1.325
_exptl_crystal_density_method 'not measured'
_exptl_crystal_description blocks
_exptl_crystal_F_000 4920
_exptl_crystal_size_max 0.22
_exptl_crystal_size_mid 0.15
_exptl_crystal_size_min 0.13
_refine_diff_density_max 1.369
_refine_diff_density_min -0.572
_refine_diff_density_rms 0.119
_refine_ls_abs_structure_details 'Flack H D (1983), Acta Cryst. A39, 876-881'
_refine_ls_abs_structure_Flack 0.25(8)
_refine_ls_extinction_method none
_refine_ls_goodness_of_fit_ref 1.657
_refine_ls_hydrogen_treatment mixed
_refine_ls_matrix_type full
_refine_ls_number_parameters 629
_refine_ls_number_reflns 11275
_refine_ls_number_restraints 2531
_refine_ls_restrained_S_all 1.549
_refine_ls_R_factor_all 0.1859
_refine_ls_R_factor_gt 0.1671
_refine_ls_shift/su_max 0.001
_refine_ls_shift/su_mean 0.000
_refine_ls_structure_factor_coef Fsqd
_refine_ls_weighting_details 'calc w=1/[\s^2^(Fo^2^)+(0.2000P)^2^+0.0000P] where P=(Fo^2^+2Fc^2^)/3'
_refine_ls_weighting_scheme calc
_refine_ls_wR_factor_gt 0.4492
_refine_ls_wR_factor_ref 0.4610
_reflns_number_gt 8698
_reflns_number_total 11275
_reflns_threshold_expression >2sigma(I)
_cod_data_source_file ic060176nsup1.cif
_cod_data_source_block Compound_18a
_cod_depositor_comments
;
The following automatic conversions were performed:

'_symmetry_cell_setting' value 'Tetragonal' changed to 'tetragonal'
according to /home/saulius/struct/CIF-dictionaries/cif_core.dic
dictionary named 'cif_core.dic' version 2.4.2 from 2011-04-26.

Automatic conversion script
Id: cif_fix_values 1891 2012-01-12 08:04:46Z andrius 
;
_cod_original_sg_symbol_H-M P-42(1)c
_cod_database_code 4332272

loop_
_symmetry_equiv_pos_as_xyz
'x, y, z'
'-x, -y, z'
'y, -x, -z'
'-y, x, -z'
'-x+1/2, y+1/2, -z+1/2'
'x+1/2, -y+1/2, -z+1/2'
'-y+1/2, -x+1/2, z+1/2'
'y+1/2, x+1/2, z+1/2'

loop_
_atom_site_label
_atom_site_type_symbol
_atom_site_fract_x
_atom_site_fract_y
_atom_site_fract_z
_atom_site_U_iso_or_equiv
_atom_site_adp_type
_atom_site_occupancy
_atom_site_symmetry_multiplicity
_atom_site_calc_flag
_atom_site_refinement_flags
_atom_site_disorder_assembly
_atom_site_disorder_group
Zn Zn 1.11593(11) 0.43738(11) 0.85857(4) 0.1109(6) Uani 1 1 d . . .
Cu Cu 1.10548(10) 0.57182(10) 1.00702(4) 0.0985(6) Uani 1 1 d . . .
N1 N 0.9600(7) 0.3655(7) 0.8952(3) 0.113(3) Uani 1 1 d U . .
C2 C 1.0117(4) 0.3988(5) 0.9154(2) 0.078(2) Uani 1 1 d DU . .
N2 N 1.0743(4) 0.4383(5) 0.90531(18) 0.083(2) Uani 1 1 d DU . .
C3 C 1.0067(5) 0.4000(5) 0.95296(19) 0.088(3) Uani 1 1 d DU . .
C4 C 1.0688(5) 0.4405(5) 0.96338(19) 0.082(3) Uani 1 1 d DU . .
C5 C 1.1138(4) 0.4630(5) 0.93319(19) 0.069(2) Uani 1 1 d DU . .
N6 N 1.1726(5) 0.5127(6) 0.9355(2) 0.096(3) Uani 1 1 d U . .
C7 C 1.2133(6) 0.5245(6) 0.9059(3) 0.113(4) Uani 1 1 d DU . .
N7 N 1.1973(4) 0.5103(5) 0.8722(3) 0.122(3) Uani 1 1 d DU . .
C8 C 1.2791(8) 0.5765(5) 0.9084(3) 0.125(5) Uani 1 1 d DU . .
C9 C 1.3029(7) 0.5920(8) 0.8763(3) 0.139(5) Uani 1 1 d DU . .
C10 C 1.2523(5) 0.5482(8) 0.8536(3) 0.122(5) Uani 1 1 d DU . .
N11 N 1.2610(8) 0.5418(11) 0.8209(3) 0.149(5) Uani 1 1 d U . .
C12 C 1.2065(6) 0.5031(7) 0.8021(2) 0.098(3) Uani 1 1 d DU . .
C13 C 1.2078(8) 0.5080(12) 0.7652(3) 0.189(9) Uani 1 1 d DU A .
C14 C 1.1484(9) 0.4627(10) 0.7540(2) 0.161(7) Uani 1 1 d DU . .
N12 N 1.1448(6) 0.4619(8) 0.8120(2) 0.127(4) Uani 1 1 d DU . .
C15 C 1.1034(7) 0.4410(9) 0.7842(2) 0.142(6) Uani 1 1 d DU . .
N16 N 1.0338(6) 0.3976(9) 0.7817(2) 0.118(3) Uani 1 1 d U . .
C17 C 0.9921(7) 0.3818(8) 0.8094(2) 0.112(4) Uani 1 1 d DU . .
N17 N 1.0125(7) 0.3950(8) 0.8423(3) 0.144(4) Uani 1 1 d DU . .
C18 C 0.9210(7) 0.3370(6) 0.8086(2) 0.112(4) Uani 1 1 d DU . .
C19 C 0.8985(6) 0.3278(6) 0.8422(3) 0.118(4) Uani 1 1 d DU . .
C20 C 0.9581(7) 0.3617(5) 0.8627(2) 0.103(4) Uani 1 1 d DU . .
N21 N 0.9497(8) 0.3638(8) 0.9722(2) 0.123(4) Uani 1 1 d U . .
C22 C 0.9211(6) 0.2922(5) 0.9717(3) 0.084(3) Uani 1 1 d U . .
O22 O 0.9547(6) 0.2381(5) 0.9560(2) 0.113(2) Uani 1 1 d U . .
N24 N 0.8282(4) 0.3382(3) 1.01044(15) 0.134(4) Uani 1 1 d GU . .
C23 C 0.8580(4) 0.2751(4) 0.99282(16) 0.135(5) Uani 1 1 d GU . .
C32 C 0.8253(4) 0.2021(3) 0.99701(17) 0.128(5) Uani 1 1 d GU . .
H32A H 0.8457 0.1590 0.9850 0.154 Uiso 1 1 calc R . .
C31 C 0.7628(4) 0.1922(3) 1.01882(19) 0.115(4) Uani 1 1 d GU . .
H31A H 0.7405 0.1423 1.0217 0.139 Uiso 1 1 calc R . .
C30 C 0.7330(3) 0.2552(3) 1.03645(14) 0.173(7) Uani 1 1 d GU . .
C25 C 0.7656(3) 0.3282(3) 1.03226(11) 0.120(4) Uani 1 1 d GU . .
C26 C 0.7358(4) 0.3913(3) 1.04989(17) 0.137(5) Uani 1 1 d GU . .
H26A H 0.7581 0.4412 1.0470 0.164 Uiso 1 1 calc R . .
C27 C 0.6733(4) 0.3814(4) 1.07170(19) 0.119(4) Uani 1 1 d GU . .
H27A H 0.6529 0.4245 1.0837 0.143 Uiso 1 1 calc R . .
C28 C 0.6406(4) 0.3084(5) 1.0759(2) 0.161(7) Uani 1 1 d GU . .
H28A H 0.5979 0.3016 1.0908 0.193 Uiso 1 1 calc R . .
C29 C 0.6705(4) 0.2453(4) 1.0583(2) 0.139(6) Uani 1 1 d GU . .
H29A H 0.6482 0.1954 1.0611 0.166 Uiso 1 1 calc R . .
N33 N 1.0863(5) 0.4586(5) 0.9960(2) 0.092(2) Uani 1 1 d U . .
C34 C 1.0810(11) 0.4114(9) 1.0223(3) 0.126(5) Uani 1 1 d U . .
O34 O 1.0768(6) 0.3462(6) 1.0225(2) 0.109(2) Uani 1 1 d U . .
N36 N 1.0949(4) 0.5305(3) 1.05518(9) 0.124(4) Uani 1 1 d GU . .
C35 C 1.1009(5) 0.4502(3) 1.05539(12) 0.112(4) Uani 1 1 d GU . .
C44 C 1.1079(4) 0.4107(3) 1.08599(15) 0.102(3) Uani 1 1 d GU . .
H44A H 1.1120 0.3558 1.0861 0.123 Uiso 1 1 calc R . .
C43 C 1.1090(4) 0.4516(4) 1.11638(12) 0.129(5) Uani 1 1 d GU . .
H43A H 1.1138 0.4247 1.1373 0.155 Uiso 1 1 calc R . .
C42 C 1.1030(3) 0.5319(3) 1.11617(9) 0.129(5) Uani 1 1 d GU . .
C37 C 1.0959(3) 0.5714(3) 1.08557(11) 0.117(4) Uani 1 1 d GU . .
C38 C 1.0899(5) 0.6517(3) 1.08535(17) 0.153(6) Uani 1 1 d GU . .
H38A H 1.0851 0.6787 1.0644 0.184 Uiso 1 1 calc R . .
C39 C 1.0909(6) 0.6926(3) 1.1157(2) 0.159(6) Uani 1 1 d GU . .
H39A H 1.0868 0.7475 1.1156 0.190 Uiso 1 1 calc R . .
C40 C 1.0980(6) 0.6532(5) 1.14634(17) 0.194(9) Uani 1 1 d GU . .
H40A H 1.0987 0.6811 1.1671 0.233 Uiso 1 1 calc R . .
C41 C 1.1040(5) 0.5728(5) 1.14655(11) 0.153(7) Uani 1 1 d GU . .
H41A H 1.1088 0.5459 1.1675 0.184 Uiso 1 1 calc R . .
C45 C 1.3113(10) 0.6305(12) 0.9383(5) 0.167(7) Uani 1 1 d DU . .
H45A H 1.3303 0.6801 0.9287 0.201 Uiso 1 1 calc R . .
H45B H 1.2691 0.6423 0.9545 0.201 Uiso 1 1 calc R . .
C46 C 1.3775(14) 0.5891(15) 0.9567(6) 0.226(10) Uani 1 1 d DU . .
H46A H 1.4183 0.5728 0.9405 0.271 Uiso 1 1 calc R . .
H46B H 1.3582 0.5428 0.9689 0.271 Uiso 1 1 calc R . .
C47 C 1.4095(13) 0.6504(17) 0.9821(6) 0.235(13) Uani 1 1 d DU . .
H47A H 1.4511 0.6272 0.9957 0.352 Uiso 1 1 calc R . .
H47B H 1.3677 0.6676 0.9971 0.352 Uiso 1 1 calc R . .
H47C H 1.4300 0.6948 0.9695 0.352 Uiso 1 1 calc R . .
C48 C 1.3673(10) 0.6438(13) 0.8586(7) 0.197(8) Uani 1 1 d DU . .
H48A H 1.3494 0.6603 0.8358 0.236 Uiso 1 1 calc R . .
H48B H 1.3771 0.6908 0.8723 0.236 Uiso 1 1 calc R . .
C49 C 1.4427(9) 0.5958(10) 0.8553(5) 0.152(5) Uani 1 1 d DU . .
H49A H 1.4361 0.5531 0.8387 0.182 Uiso 1 1 calc R . .
H49B H 1.4581 0.5738 0.8774 0.182 Uiso 1 1 calc R . .
C50 C 1.5035(10) 0.6552(16) 0.8425(5) 0.198(10) Uani 1 1 d DU . .
H50A H 1.5516 0.6281 0.8368 0.297 Uiso 1 1 calc R . .
H50B H 1.5137 0.6933 0.8604 0.297 Uiso 1 1 calc R . .
H50C H 1.4835 0.6817 0.8224 0.297 Uiso 1 1 calc R . .
C51 C 1.2758(10) 0.5456(13) 0.7436(5) 0.198(8) Uani 1 1 d DU . .
H51A H 1.2540 0.5719 0.7234 0.237 Uiso 0.45(3) 1 calc PR A 1
H51B H 1.3032 0.5848 0.7574 0.237 Uiso 0.45(3) 1 calc PR A 1
H51C H 1.2771 0.6000 0.7487 0.237 Uiso 0.55(3) 1 d PR A 2
H51D H 1.2670 0.5396 0.7197 0.237 Uiso 0.55(3) 1 d PR A 2
C52 C 1.3326(14) 0.4826(17) 0.7324(6) 0.125(9) Uani 0.45(3) 1 d PDU A 1
H52A H 1.3043 0.4366 0.7239 0.150 Uiso 0.45(3) 1 calc PR A 1
H52B H 1.3660 0.4665 0.7516 0.150 Uiso 0.45(3) 1 calc PR A 1
C53 C 1.382(2) 0.519(3) 0.7038(12) 0.207(18) Uani 0.45(3) 1 d PDU A 1
H53D H 1.4210 0.4823 0.6962 0.310 Uiso 0.45(3) 1 calc PR A 1
H53E H 1.4072 0.5662 0.7124 0.310 Uiso 0.45(3) 1 calc PR A 1
H53F H 1.3480 0.5331 0.6847 0.310 Uiso 0.45(3) 1 calc PR A 1
C52' C 1.3548(10) 0.517(2) 0.7575(8) 0.175(11) Uani 0.55(3) 1 d PDU A 2
H52C H 1.3600 0.5301 0.7819 0.210 Uiso 0.55(3) 1 calc PR A 2
H52D H 1.3602 0.4607 0.7546 0.210 Uiso 0.55(3) 1 calc PR A 2
C53' C 1.4165(14) 0.561(3) 0.7366(12) 0.221(17) Uani 0.55(3) 1 d PDU A 2
H53A H 1.4679 0.5399 0.7420 0.332 Uiso 0.55(3) 1 calc PR A 2
H53B H 1.4148 0.6159 0.7420 0.332 Uiso 0.55(3) 1 calc PR A 2
H53C H 1.4060 0.5533 0.7123 0.332 Uiso 0.55(3) 1 calc PR A 2
C54 C 1.1304(11) 0.4348(9) 0.7169(3) 0.155(6) Uani 1 1 d DU . .
H54A H 1.0747 0.4221 0.7147 0.185 Uiso 1 1 calc R . .
H54B H 1.1430 0.4763 0.7005 0.185 Uiso 1 1 calc R . .
C55 C 1.1808(14) 0.3612(14) 0.7095(6) 0.216(9) Uani 1 1 d DU . .
H55A H 1.1990 0.3607 0.6857 0.259 Uiso 1 1 calc R . .
H55B H 1.2262 0.3589 0.7248 0.259 Uiso 1 1 calc R . .
C56 C 1.125(2) 0.2935(12) 0.7163(8) 0.249(13) Uani 1 1 d DU . .
H56A H 1.1521 0.2443 0.7125 0.374 Uiso 1 1 calc R . .
H56B H 1.0806 0.2972 0.7010 0.374 Uiso 1 1 calc R . .
H56C H 1.1070 0.2958 0.7399 0.374 Uiso 1 1 calc R . .
C57 C 0.8830(11) 0.3091(11) 0.7747(4) 0.168(7) Uani 1 1 d DU . .
H57A H 0.8260 0.3071 0.7776 0.202 Uiso 1 1 calc R . .
H57B H 0.8945 0.3472 0.7566 0.202 Uiso 1 1 calc R . .
C58 C 0.9120(12) 0.2289(10) 0.7635(4) 0.155(6) Uani 1 1 d DU . .
H58A H 0.8938 0.1882 0.7793 0.186 Uiso 1 1 calc R . .
H58B H 0.9693 0.2277 0.7627 0.186 Uiso 1 1 calc R . .
C59 C 0.8773(18) 0.2167(16) 0.7276(5) 0.209(10) Uani 1 1 d DU . .
H59A H 0.8988 0.1693 0.7176 0.314 Uiso 1 1 calc R . .
H59B H 0.8902 0.2611 0.7132 0.314 Uiso 1 1 calc R . .
H59C H 0.8208 0.2118 0.7293 0.314 Uiso 1 1 calc R . .
C60 C 0.8311(9) 0.2770(6) 0.8558(3) 0.150(7) Uani 1 1 d DU . .
H60A H 0.8043 0.3052 0.8743 0.181 Uiso 1 1 calc R . .
H60B H 0.7932 0.2684 0.8373 0.181 Uiso 1 1 calc R . .
C61 C 0.8584(9) 0.1989(7) 0.8692(4) 0.154(6) Uani 1 1 d DU . .
H61A H 0.8956 0.2058 0.8881 0.185 Uiso 1 1 calc R . .
H61B H 0.8839 0.1687 0.8510 0.185 Uiso 1 1 calc R . .
C62 C 0.7844(11) 0.1572(11) 0.8816(5) 0.179(9) Uani 1 1 d DU . .
H62A H 0.7986 0.1075 0.8920 0.268 Uiso 1 1 calc R . .
H62B H 0.7497 0.1481 0.8624 0.268 Uiso 1 1 calc R . .
H62C H 0.7581 0.1896 0.8985 0.268 Uiso 1 1 calc R . .
O63 O 1.1648(7) 0.3245(6) 0.8637(2) 0.137(3) Uani 1 1 d DU . .
C64 C 1.2161(18) 0.2847(17) 0.8398(7) 0.204(8) Uani 1 1 d DU . .
H64A H 1.2634 0.2667 0.8517 0.245 Uiso 1 1 calc R . .
H64B H 1.2317 0.3206 0.8214 0.245 Uiso 1 1 calc R . .
C65 C 1.1725(16) 0.216(2) 0.8251(9) 0.238(12) Uani 1 1 d DU . .
H65A H 1.2045 0.1907 0.8078 0.357 Uiso 1 1 calc R . .
H65B H 1.1241 0.2340 0.8148 0.357 Uiso 1 1 calc R . .
H65C H 1.1607 0.1789 0.8433 0.357 Uiso 1 1 calc R . .

loop_
_atom_site_aniso_label
_atom_site_aniso_U_11
_atom_site_aniso_U_22
_atom_site_aniso_U_33
_atom_site_aniso_U_23
_atom_site_aniso_U_13
_atom_site_aniso_U_12
Zn 0.1287(13) 0.1274(12) 0.0766(9) 0.0051(8) 0.0128(8) 0.0325(11)
Cu 0.1171(12) 0.0993(10) 0.0789(9) 0.0015(7) -0.0056(8) -0.0268(9)
N1 0.134(7) 0.120(7) 0.085(6) -0.017(5) 0.009(6) 0.005(6)
C2 0.065(3) 0.085(4) 0.083(4) -0.004(3) -0.009(3) 0.021(3)
N2 0.051(4) 0.101(5) 0.097(5) 0.015(4) -0.011(3) 0.021(4)
C3 0.115(7) 0.084(6) 0.066(5) 0.010(4) 0.022(5) 0.066(6)
C4 0.085(5) 0.074(5) 0.088(6) -0.015(4) -0.035(5) -0.028(5)
C5 0.047(4) 0.083(5) 0.077(5) 0.018(4) 0.022(4) -0.004(4)
N6 0.084(5) 0.114(6) 0.091(6) -0.005(5) 0.002(4) 0.040(5)
C7 0.098(7) 0.095(7) 0.146(11) 0.066(7) 0.033(7) 0.020(6)
N7 0.096(5) 0.140(6) 0.130(6) -0.007(5) 0.048(5) 0.088(5)
C8 0.197(13) 0.063(6) 0.115(9) 0.062(6) 0.004(9) 0.011(7)
C9 0.118(9) 0.127(10) 0.172(14) 0.060(10) -0.007(9) -0.019(8)
C10 0.034(4) 0.167(11) 0.164(12) 0.021(9) 0.031(6) 0.024(6)
N11 0.145(9) 0.222(13) 0.081(7) 0.051(8) 0.040(7) 0.014(10)
C12 0.101(6) 0.108(6) 0.086(5) 0.023(5) 0.032(5) 0.023(5)
C13 0.200(18) 0.231(19) 0.136(13) 0.105(14) 0.024(13) 0.062(16)
C14 0.141(12) 0.24(2) 0.098(10) 0.049(12) -0.007(9) 0.056(13)
N12 0.128(8) 0.179(10) 0.074(6) 0.038(6) 0.017(5) 0.028(8)
C15 0.173(13) 0.192(13) 0.061(6) 0.027(7) 0.040(8) 0.088(12)
N16 0.103(6) 0.191(10) 0.059(5) -0.017(6) 0.004(4) 0.033(7)
C17 0.135(9) 0.131(9) 0.070(6) -0.022(6) -0.039(7) 0.022(8)
N17 0.159(10) 0.156(10) 0.117(8) -0.039(8) 0.037(8) -0.002(9)
C18 0.158(11) 0.105(7) 0.071(6) -0.023(5) 0.009(6) 0.076(8)
C19 0.118(9) 0.114(9) 0.122(10) -0.052(8) -0.015(8) 0.050(8)
C20 0.175(11) 0.058(5) 0.076(6) -0.023(4) 0.020(7) 0.023(6)
N21 0.142(8) 0.162(10) 0.066(5) 0.005(5) -0.019(5) -0.029(8)
C22 0.081(6) 0.056(5) 0.115(7) 0.008(5) -0.016(5) -0.027(5)
O22 0.131(6) 0.090(5) 0.117(6) 0.011(5) -0.025(5) -0.008(5)
N24 0.175(10) 0.168(10) 0.059(5) -0.051(6) 0.001(6) 0.049(9)
C23 0.125(10) 0.178(13) 0.101(9) 0.029(9) -0.019(8) -0.042(10)
C32 0.192(13) 0.088(7) 0.104(8) -0.003(6) -0.072(9) -0.072(8)
C31 0.141(10) 0.107(8) 0.098(8) 0.023(6) 0.021(7) -0.059(8)
C30 0.203(16) 0.188(16) 0.128(12) -0.052(12) 0.053(12) -0.003(15)
C25 0.151(11) 0.139(10) 0.069(6) -0.001(7) -0.031(7) 0.007(9)
C26 0.180(13) 0.121(10) 0.108(10) 0.022(8) -0.003(9) -0.056(10)
C27 0.130(9) 0.146(10) 0.081(7) 0.004(6) 0.052(7) -0.047(8)
C28 0.124(11) 0.215(18) 0.144(14) 0.010(13) 0.028(10) -0.030(13)
C29 0.172(12) 0.068(6) 0.175(12) 0.005(7) 0.053(10) -0.088(8)
N33 0.097(4) 0.079(3) 0.101(4) -0.006(3) -0.007(3) -0.038(3)
C34 0.206(15) 0.106(9) 0.067(6) 0.025(6) -0.004(8) -0.055(10)
O34 0.140(6) 0.101(6) 0.085(5) 0.014(4) 0.006(5) -0.008(5)
N36 0.166(9) 0.165(9) 0.040(4) 0.027(5) 0.020(5) -0.050(8)
C35 0.150(9) 0.090(7) 0.096(7) 0.053(6) 0.016(6) -0.064(7)
C44 0.121(8) 0.083(6) 0.103(8) -0.018(5) 0.025(7) -0.022(6)
C43 0.096(7) 0.223(15) 0.068(6) 0.053(8) 0.009(5) -0.051(9)
C42 0.197(13) 0.122(8) 0.069(6) 0.026(6) -0.002(7) -0.111(9)
C37 0.132(9) 0.141(10) 0.078(7) 0.009(7) -0.002(6) -0.060(9)
C38 0.167(13) 0.172(13) 0.121(10) -0.020(9) -0.010(9) -0.119(11)
C39 0.175(15) 0.191(15) 0.111(11) -0.038(11) -0.019(10) -0.020(14)
C40 0.24(2) 0.21(2) 0.131(15) -0.024(15) 0.026(15) -0.06(2)
C41 0.150(12) 0.231(18) 0.079(8) 0.039(10) 0.042(8) 0.041(14)
C45 0.130(11) 0.218(17) 0.153(14) 0.016(13) -0.014(10) 0.026(13)
C46 0.195(18) 0.26(2) 0.22(2) 0.00(2) 0.031(17) 0.059(19)
C47 0.19(2) 0.23(2) 0.28(3) -0.10(2) 0.07(2) -0.03(2)
C48 0.176(15) 0.238(19) 0.176(16) 0.009(16) 0.025(14) 0.000(16)
C49 0.174(14) 0.165(13) 0.117(10) 0.003(9) 0.019(10) 0.006(12)
C50 0.149(14) 0.30(3) 0.141(14) 0.012(18) 0.025(13) 0.000(18)
C51 0.185(15) 0.248(18) 0.160(14) 0.004(14) 0.071(13) 0.014(16)
C52 0.129(17) 0.19(2) 0.057(12) 0.027(13) 0.038(12) -0.002(17)
C53 0.14(3) 0.24(4) 0.24(4) 0.00(3) 0.07(3) -0.06(3)
C52' 0.161(18) 0.19(2) 0.18(2) 0.000(18) 0.109(16) 0.041(17)
C53' 0.24(4) 0.23(3) 0.19(3) -0.01(3) 0.03(3) 0.07(3)
C54 0.217(14) 0.166(12) 0.081(7) 0.013(8) 0.060(9) -0.017(12)
C55 0.177(16) 0.29(2) 0.178(17) 0.008(18) 0.007(15) 0.040(18)
C56 0.28(3) 0.28(3) 0.19(2) -0.09(2) 0.04(2) 0.03(3)
C57 0.153(12) 0.226(16) 0.124(11) -0.093(11) -0.018(9) 0.048(12)
C58 0.186(14) 0.191(14) 0.087(8) -0.043(9) 0.002(9) 0.035(13)
C59 0.22(2) 0.25(2) 0.157(19) 0.000(17) -0.027(17) 0.00(2)
C60 0.235(16) 0.120(9) 0.096(8) -0.050(7) -0.054(10) 0.104(11)
C61 0.164(13) 0.171(13) 0.128(11) -0.076(11) -0.017(10) 0.019(12)
C62 0.198(17) 0.187(16) 0.151(14) 0.033(12) -0.022(12) -0.134(15)
O63 0.180(8) 0.127(6) 0.104(6) 0.018(5) 0.003(6) 0.080(6)
C64 0.232(18) 0.201(17) 0.178(16) -0.012(15) 0.009(15) 0.045(16)
C65 0.19(2) 0.26(3) 0.26(3) -0.03(2) 0.08(2) 0.05(2)

loop_
_atom_type_symbol
_atom_type_description
_atom_type_scat_dispersion_real
_atom_type_scat_dispersion_imag
_atom_type_scat_source
C C 0.0181 0.0091 'International Tables Vol C Tables 4.2.6.8 and 6.1.1.4'
H H 0.0000 0.0000 'International Tables Vol C Tables 4.2.6.8 and 6.1.1.4'
N N 0.0311 0.0180 'International Tables Vol C Tables 4.2.6.8 and 6.1.1.4'
O O 0.0492 0.0322 'International Tables Vol C Tables 4.2.6.8 and 6.1.1.4'
Cu Cu -1.9646 0.5888 'International Tables Vol C Tables 4.2.6.8 and 6.1.1.4'
Zn Zn -1.5491 0.6778 'International Tables Vol C Tables 4.2.6.8 and 6.1.1.4'

loop_
_geom_angle_atom_site_label_1
_geom_angle_atom_site_label_2
_geom_angle_atom_site_label_3
_geom_angle
_geom_angle_site_symmetry_1
_geom_angle_site_symmetry_3
N12 Zn N7 86.2(5) . .
N12 Zn N2 165.6(5) . .
N7 Zn N2 90.0(4) . .
N12 Zn N17 90.3(4) . .
N7 Zn N17 161.1(5) . .
N2 Zn N17 88.7(4) . .
N12 Zn O63 100.8(5) . .
N7 Zn O63 106.1(4) . .
N2 Zn O63 93.6(4) . .
N17 Zn O63 92.8(6) . .
N24 Cu N21 83.3(4) 2_765 2_765
N24 Cu N33 152.2(4) 2_765 .
N21 Cu N33 108.0(5) 2_765 .
N24 Cu N36 105.6(2) 2_765 .
N21 Cu N36 142.1(4) 2_765 .
N33 Cu N36 81.2(3) . .
C20 N1 C2 129.6(12) . .
N1 C2 N2 125.8(9) . .
N1 C2 C3 124.5(9) . .
N2 C2 C3 109.7(6) . .
C2 N2 C5 108.9(6) . .
C2 N2 Zn 124.5(6) . .
C5 N2 Zn 124.9(5) . .
C4 C3 N21 129.1(8) . .
C4 C3 C2 105.4(6) . .
N21 C3 C2 125.4(9) . .
C3 C4 N33 125.9(8) . .
C3 C4 C5 108.1(6) . .
N33 C4 C5 125.9(7) . .
N6 C5 N2 129.6(7) . .
N6 C5 C4 121.2(7) . .
N2 C5 C4 107.7(6) . .
C5 N6 C7 115.4(9) . .
N6 C7 N7 133.4(10) . .
N6 C7 C8 115.8(11) . .
N7 C7 C8 109.4(7) . .
C10 N7 C7 106.9(8) . .
C10 N7 Zn 131.3(8) . .
C7 N7 Zn 121.4(7) . .
C9 C8 C7 107.3(7) . .
C9 C8 C45 117.7(12) . .
C7 C8 C45 133.0(13) . .
C8 C9 C10 106.6(7) . .
C8 C9 C48 137.1(15) . .
C10 C9 C48 116.3(14) . .
N11 C10 N7 124.7(12) . .
N11 C10 C9 125.4(11) . .
N7 C10 C9 109.8(8) . .
C10 N11 C12 119.8(11) . .
N12 C12 N11 130.3(9) . .
N12 C12 C13 109.5(8) . .
N11 C12 C13 120.0(10) . .
C14 C13 C12 106.2(7) . .
C14 C13 C51 128.1(13) . .
C12 C13 C51 124.7(13) . .
C13 C14 C15 106.3(7) . .
C13 C14 C54 128.8(12) . .
C15 C14 C54 124.9(12) . .
C12 N12 C15 108.9(8) . .
C12 N12 Zn 126.4(7) . .
C15 N12 Zn 124.7(7) . .
N12 C15 N16 130.0(9) . .
N12 C15 C14 108.1(8) . .
N16 C15 C14 121.6(10) . .
C17 N16 C15 120.4(9) . .
N16 C17 N17 127.2(11) . .
N16 C17 C18 123.2(9) . .
N17 C17 C18 109.0(8) . .
C20 N17 C17 108.3(9) . .
C20 N17 Zn 124.7(8) . .
C17 N17 Zn 126.0(8) . .
C19 C18 C17 106.2(6) . .
C19 C18 C57 131.4(12) . .
C17 C18 C57 122.4(12) . .
C18 C19 C20 106.8(7) . .
C18 C19 C60 127.1(9) . .
C20 C19 C60 125.1(10) . .
N1 C20 N17 123.4(11) . .
N1 C20 C19 126.9(11) . .
N17 C20 C19 109.6(7) . .
C22 N21 C3 132.1(12) . .
C22 N21 Cu 110.4(9) . 2_765
C3 N21 Cu 117.4(9) . 2_765
O22 C22 N21 121.6(11) . .
O22 C22 C23 119.6(8) . .
N21 C22 C23 118.3(11) . .
C23 N24 C25 120.0 . .
C23 N24 Cu 112.0(3) . 2_765
C25 N24 Cu 127.0(2) . 2_765
C32 C23 N24 120.0 . .
C32 C23 C22 125.2(5) . .
N24 C23 C22 114.8(5) . .
C23 C32 C31 120.0 . .
C30 C31 C32 120.0 . .
C31 C30 C25 120.0 . .
C31 C30 C29 120.0 . .
C25 C30 C29 120.0 . .
C26 C25 C30 120.0 . .
C26 C25 N24 120.0 . .
C30 C25 N24 120.0 . .
C25 C26 C27 120.0 . .
C28 C27 C26 120.0 . .
C29 C28 C27 120.0 . .
C28 C29 C30 120.0 . .
C34 N33 C4 125.9(9) . .
C34 N33 Cu 115.9(8) . .
C4 N33 Cu 117.4(7) . .
O34 C34 N33 128.5(13) . .
O34 C34 C35 117.1(10) . .
N33 C34 C35 112.9(11) . .
C35 N36 C37 120.0 . .
C35 N36 Cu 110.4(3) . .
C37 N36 Cu 128.6(2) . .
C44 C35 N36 120.0 . .
C44 C35 C34 123.6(6) . .
N36 C35 C34 114.9(7) . .
C35 C44 C43 120.0 . .
C42 C43 C44 120.0 . .
C37 C42 C43 120.0 . .
C37 C42 C41 120.0 . .
C43 C42 C41 120.0 . .
C38 C37 C42 120.0 . .
C38 C37 N36 120.0 . .
C42 C37 N36 120.0 . .
C37 C38 C39 120.0 . .
C40 C39 C38 120.0 . .
C39 C40 C41 120.0 . .
C40 C41 C42 120.0 . .
C46 C45 C8 109.6(12) . .
C45 C46 C47 104.6(14) . .
C49 C48 C9 108.9(13) . .
C48 C49 C50 104.0(12) . .
C52 C51 C52' 46.6(18) . .
C52 C51 C13 109.6(13) . .
C52' C51 C13 109.4(13) . .
C51 C52 C53 105.6(15) . .
C53' C52' C51 105.5(15) . .
C55 C54 C14 108.2(12) . .
C56 C55 C54 103.7(13) . .
C58 C57 C18 112.7(11) . .
C57 C58 C59 105.0(12) . .
C61 C60 C19 112.8(11) . .
C60 C61 C62 105.4(12) . .
C64 O63 Zn 127.3(14) . .
O63 C64 C65 108(2) . .

loop_
_geom_bond_atom_site_label_1
_geom_bond_atom_site_label_2
_geom_bond_distance
_geom_bond_site_symmetry_2
Zn N12 1.947(8) .
Zn N7 1.959(10) .
Zn N2 1.977(7) .
Zn N17 2.033(11) .
Zn O63 2.132(8) .
Cu N24 1.934(5) 2_765
Cu N21 2.005(14) 2_765
Cu N33 2.029(8) .
Cu N36 2.036(4) .
N1 C20 1.284(14) .
N1 C2 1.326(14) .
C2 N2 1.338(10) .
C2 C3 1.482(10) .
N2 C5 1.362(10) .
C3 C4 1.343(12) .
C3 N21 1.391(15) .
C4 N33 1.358(12) .
C4 C5 1.473(10) .
C5 N6 1.331(13) .
N6 C7 1.375(14) .
C7 N7 1.381(11) .
C7 C8 1.449(12) .
N7 C10 1.364(11) .
C8 C9 1.358(14) .
C8 C45 1.602(15) .
C9 C10 1.459(12) .
C9 C48 1.588(16) .
C10 N11 1.304(16) .
N11 C12 1.369(19) .
C12 N12 1.339(11) .
C12 C13 1.459(12) .
C13 C14 1.363(16) .
C13 C51 1.587(15) .
C14 C15 1.470(12) .
C14 C54 1.569(14) .
N12 C15 1.357(11) .
C15 N16 1.419(17) .
N16 C17 1.336(15) .
C17 N17 1.363(11) .
C17 C18 1.451(12) .
N17 C20 1.362(11) .
C18 C19 1.389(13) .
C18 C57 1.565(13) .
C19 C20 1.433(12) .
C19 C60 1.551(15) .
N21 C22 1.332(16) .
N21 Cu 2.005(14) 2_765
C22 O22 1.262(14) .
C22 C23 1.401(12) .
N24 C23 1.3900 .
N24 C25 1.3900 .
N24 Cu 1.934(5) 2_765
C23 C32 1.3900 .
C32 C31 1.3900 .
C31 C30 1.3900 .
C30 C25 1.3900 .
C30 C29 1.3900 .
C25 C26 1.3900 .
C26 C27 1.3900 .
C27 C28 1.3900 .
C28 C29 1.3900 .
N33 C34 1.322(15) .
C34 O34 1.126(15) .
C34 C35 1.504(14) .
N36 C35 1.3900 .
N36 C37 1.3900 .
C35 C44 1.3900 .
C44 C43 1.3900 .
C43 C42 1.3900 .
C42 C37 1.3900 .
C42 C41 1.3900 .
C37 C38 1.3900 .
C38 C39 1.3900 .
C39 C40 1.3900 .
C40 C41 1.3900 .
C45 C46 1.533(15) .
C46 C47 1.557(15) .
C48 C49 1.548(15) .
C49 C50 1.550(15) .
C51 C52 1.530(16) .
C51 C52' 1.549(16) .
C52 C53 1.548(16) .
C52' C53' 1.538(16) .
C54 C55 1.566(15) .
C55 C56 1.536(16) .
C57 C58 1.537(14) .
C58 C59 1.550(14) .
C60 C61 1.523(13) .
C61 C62 1.545(14) .
O63 C64 1.46(2) .
C64 C65 1.52(3) .
